data_2212089
loop_
_publ_author_name
'Li, Jin-Ling'
'Gao, Zi-Wei'
'Gao, Ling-Xiang'
'Xu, Fang'

_publ_section_title
{(<i>E</i>)-5-[(4-Bromophenyl)diazenyl]-2-oxidobenzoato-\k^2^<i>O</i>^1^,<i>O</i>^2^}bis(\h^5^-methylcyclopentadienyl)titanium(IV)
_journal_coeditor_code CI2256
_journal_issue 2
_journal_name_full 'Acta Crystallographica Section E'
_journal_page_first m460
_journal_page_last m461
_journal_paper_doi 10.1107/S1600536807000827
_journal_volume 63
_journal_year 2007
_chemical_formula_iupac '[Ti (C6 H7)2 (C13 H7 O3)]'
_chemical_formula_moiety 'C25 H21 Br N2 O3 Ti'
_chemical_formula_sum 'C25 H21 Br N2 O3 Ti'
_chemical_formula_weight 525.25
_chemical_name_systematic
;
(E)-5-[(4-bromophenyl)diazenyl]-2-hydroxybenzoic dimethyltitanocene
;
_space_group_IT_number 2
_symmetry_cell_setting triclinic
_symmetry_space_group_name_Hall '-P 1'
_symmetry_space_group_name_H-M 'P -1'
_atom_sites_solution_hydrogens geom
_atom_sites_solution_primary direct
_atom_sites_solution_secondary difmap
_audit_creation_method SHELXL-97
_cell_angle_alpha 89.999(4)
_cell_angle_beta 79.003(4)
_cell_angle_gamma 68.763(4)
_cell_formula_units_Z 2
_cell_length_a 7.834(3)
_cell_length_b 7.922(3)
_cell_length_c 19.867(7)
_cell_measurement_reflns_used 2293
_cell_measurement_temperature 298(2)
_cell_measurement_theta_max 26.942
_cell_measurement_theta_min 2.767
_cell_volume 1124.9(7)
_computing_cell_refinement 'SAINT (Bruker, 2004)'
_computing_data_collection 'SMART (Bruker, 2004)'
_computing_data_reduction SAINT
_computing_molecular_graphics 'SHELXTL (Sheldrick, 1997b)'
_computing_publication_material SHELXTL
_computing_structure_refinement 'SHELXL97 (Sheldrick, 1997a)'
_computing_structure_solution 'SHELXS97 (Sheldrick, 1997a)'
_diffrn_ambient_temperature 298(2)
_diffrn_measured_fraction_theta_full 0.976
_diffrn_measured_fraction_theta_max 0.976
_diffrn_measurement_device_type 'Bruker SMART CCD area-detector'
_diffrn_measurement_method '\f and \w'
_diffrn_radiation_monochromator graphite
_diffrn_radiation_source 'fine-focus sealed tube'
_diffrn_radiation_type MoK\a
_diffrn_radiation_wavelength 0.71073
_diffrn_reflns_av_R_equivalents 0.0329
_diffrn_reflns_av_sigmaI/netI 0.0662
_diffrn_reflns_limit_h_max 9
_diffrn_reflns_limit_h_min -7
_diffrn_reflns_limit_k_max 9
_diffrn_reflns_limit_k_min -7
_diffrn_reflns_limit_l_max 23
_diffrn_reflns_limit_l_min -23
_diffrn_reflns_number 5879
_diffrn_reflns_theta_full 25.01
_diffrn_reflns_theta_max 25.01
_diffrn_reflns_theta_min 2.09
_diffrn_standards_number 0
_exptl_absorpt_coefficient_mu 2.186
_exptl_absorpt_correction_T_max 0.7211
_exptl_absorpt_correction_T_min 0.4200
_exptl_absorpt_correction_type multi-scan
_exptl_absorpt_process_details '(SADABS; Bruker, 2004)'
_exptl_crystal_colour brown
_exptl_crystal_density_diffrn 1.551
_exptl_crystal_density_method 'not measured'
_exptl_crystal_description Plate
_exptl_crystal_F_000 532
_exptl_crystal_size_max 0.48
_exptl_crystal_size_mid 0.45
_exptl_crystal_size_min 0.16
_refine_diff_density_max 0.453
_refine_diff_density_min -0.429
_refine_ls_extinction_coef 0.013(2)
_refine_ls_extinction_expression Fc^*^=kFc[1+0.001xFc^2^\l^3^/sin(2\q)]^-1/4^
_refine_ls_extinction_method SHELXL97
_refine_ls_goodness_of_fit_ref 1.023
_refine_ls_hydrogen_treatment constr
_refine_ls_matrix_type full
_refine_ls_number_parameters 321
_refine_ls_number_reflns 3892
_refine_ls_number_restraints 43
_refine_ls_restrained_S_all 1.042
_refine_ls_R_factor_all 0.0714
_refine_ls_R_factor_gt 0.0455
_refine_ls_shift/su_max 0.001
_refine_ls_shift/su_mean 0.000
_refine_ls_structure_factor_coef Fsqd
_refine_ls_weighting_details 'calc w=1/[\s^2^(Fo^2^)+(0.063P)^2^+0.039P] where P=(Fo^2^+2Fc^2^)/3'
_refine_ls_weighting_scheme calc
_refine_ls_wR_factor_gt 0.1114
_refine_ls_wR_factor_ref 0.1256
_reflns_number_gt 2797
_reflns_number_total 3892
_reflns_threshold_expression I>2\s(I)
_cod_data_source_file ci2256.cif
_cod_data_source_block I
_cod_depositor_comments
;
The following automatic conversions were performed:
'_symmetry_cell_setting' value 'Triclinic' changed to 'triclinic'
according to '/home/saulius/struct/CIF-dictionaries/cif_core.dic'
dictionary named 'cif_core.dic' version 2.4.1 from 2010-06-29.

Automatic conversion script
Id: cif_fix_enum 1527 2010-12-29 10:47:43Z saulius 

The following automatic conversions were performed:

'_symmetry_cell_setting' value 'Triclinic' changed to 'triclinic'
according to /home/saulius/struct/CIF-dictionaries/cif_core.dic
dictionary named 'cif_core.dic' version 2.4.1 from 2010-06-29.

Automatic conversion script
Id: cif_fix_values 1715 2011-07-08 13:25:40Z adriana 
;
_cod_database_code 2212089
_cod_database_fobs_code 2212089

loop_
_symmetry_equiv_pos_as_xyz
'x, y, z'
'-x, -y, -z'

loop_
_atom_site_type_symbol
_atom_site_label
_atom_site_fract_x
_atom_site_fract_y
_atom_site_fract_z
_atom_site_U_iso_or_equiv
_atom_site_adp_type
_atom_site_calc_flag
_atom_site_refinement_flags
_atom_site_occupancy
_atom_site_disorder_assembly
_atom_site_disorder_group
Ti Ti1 0.22353(7) 0.68722(7) 0.12537(3) 0.0308(2) Uani d . 1 . .
Br Br1 0.8526(2) -0.8344(3) 0.4605(3) 0.0886(10) Uani d PU 0.677(13) A 1
Br Br1' 0.8535(5) -0.7732(19) 0.4929(6) 0.115(3) Uani d PU 0.323(13) A 2
N N1 0.5236(6) -0.0499(6) 0.3219(2) 0.0467(15) Uani d PDU 0.781(11) B 1
N N2 0.4940(6) -0.0564(6) 0.3856(2) 0.0581(16) Uani d PDU 0.781(11) B 1
N N1' 0.440(2) 0.0191(16) 0.3600(6) 0.042(5) Uani d PDU 0.219(11) B 2
N N2' 0.530(2) -0.1409(17) 0.3354(6) 0.055(6) Uani d PDU 0.219(11) B 2
O O1 0.4724(3) 0.4984(3) 0.11229(11) 0.0413(6) Uani d . 1 . .
O O2 0.6535(3) 0.2085(3) 0.10534(14) 0.0600(7) Uani d . 1 . .
O O3 0.1836(3) 0.6251(3) 0.21962(11) 0.0402(6) Uani d . 1 . .
C C1 0.5250(4) 0.3391(4) 0.13712(18) 0.0381(8) Uani d . 1 . .
C C2 0.4265(4) 0.3264(4) 0.20761(17) 0.0371(8) Uani d . 1 . .
C C3 0.2655(5) 0.4683(4) 0.24543(17) 0.0379(8) Uani d . 1 . .
C C4 0.1902(5) 0.4412(5) 0.31304(19) 0.0526(9) Uani d . 1 . .
H H4 0.0856 0.5325 0.3386 0.063 Uiso calc R 1 . .
C C5 0.2718(7) 0.2782(7) 0.3419(2) 0.0635(12) Uani d . 1 B .
H H5 0.2220 0.2620 0.3867 0.076 Uiso calc R 1 . .
C C6 0.4275(6) 0.1393(5) 0.3038(2) 0.0545(10) Uani d D 1 . .
C C7 0.4993(5) 0.1642(5) 0.2388(2) 0.0478(9) Uani d . 1 B .
H H7 0.6015 0.0695 0.2137 0.057 Uiso calc R 1 . .
C C8 0.5835(6) -0.2494(6) 0.3960(3) 0.0729(13) Uani d D 1 . .
C C9 0.5823(6) -0.3990(6) 0.3608(2) 0.0656(12) Uani d . 1 B .
H H9 0.5290 -0.3848 0.3221 0.079 Uiso calc R 1 . .
C C10 0.6607(6) -0.5702(6) 0.3832(2) 0.0646(11) Uani d . 1 . .
H H10 0.6584 -0.6720 0.3605 0.078 Uiso calc R 1 B .
C C11 0.7408(6) -0.5862(6) 0.4388(2) 0.0642(12) Uani d . 1 A .
C C12 0.7395(7) -0.4416(8) 0.4738(3) 0.0871(16) Uani d . 1 . .
H H12 0.7945 -0.4570 0.5120 0.105 Uiso calc R 1 B .
C C13 0.6590(7) -0.2737(7) 0.4539(3) 0.0953(18) Uani d . 1 B .
H H13 0.6544 -0.1734 0.4796 0.114 Uiso calc R 1 . .
C C14 0.1531(5) 0.9762(4) 0.18613(19) 0.0457(9) Uani d . 1 . .
C C15 0.3473(5) 0.8835(5) 0.1729(2) 0.0484(10) Uani d . 1 . .
H H15 0.4197 0.8416 0.2058 0.058 Uiso calc R 1 . .
C C16 0.4131(5) 0.8650(5) 0.1024(2) 0.0526(10) Uani d . 1 . .
H H16 0.5380 0.8122 0.0802 0.063 Uiso calc R 1 . .
C C17 0.2620(6) 0.9384(5) 0.0702(2) 0.0554(10) Uani d . 1 . .
H H17 0.2671 0.9412 0.0231 0.066 Uiso calc R 1 . .
C C18 0.1011(5) 1.0073(4) 0.1222(2) 0.0507(10) Uani d . 1 . .
H H18 -0.0204 1.0644 0.1154 0.061 Uiso calc R 1 . .
C C19 0.0265(7) 1.0284(6) 0.2557(2) 0.0798(14) Uani d . 1 . .
H H19A 0.0744 0.9386 0.2867 0.120 Uiso calc R 1 . .
H H19B -0.0966 1.0357 0.2522 0.120 Uiso calc R 1 . .
H H19C 0.0204 1.1443 0.2726 0.120 Uiso calc R 1 . .
C C20 -0.0270(4) 0.5733(5) 0.12637(18) 0.0421(8) Uani d . 1 . .
C C21 0.1386(5) 0.4445(5) 0.0898(2) 0.0523(10) Uani d . 1 . .
H H21 0.1983 0.3275 0.1019 0.063 Uiso calc R 1 . .
C C22 0.1999(6) 0.5241(7) 0.0308(2) 0.0648(13) Uani d . 1 . .
H H22 0.3068 0.4677 -0.0029 0.078 Uiso calc R 1 . .
C C23 0.0748(6) 0.6989(7) 0.0320(2) 0.0648(12) Uani d . 1 . .
H H23 0.0806 0.7805 -0.0012 0.078 Uiso calc R 1 . .
C C24 -0.0627(5) 0.7322(5) 0.0918(2) 0.0514(10) Uani d . 1 . .
H H24 -0.1616 0.8418 0.1062 0.062 Uiso calc R 1 . .
C C25 -0.1473(6) 0.5488(7) 0.1909(2) 0.0719(13) Uani d . 1 . .
H H25A -0.2000 0.6599 0.2198 0.108 Uiso calc R 1 . .
H H25B -0.0728 0.4535 0.2148 0.108 Uiso calc R 1 . .
H H25C -0.2461 0.5171 0.1794 0.108 Uiso calc R 1 . .

loop_
_atom_site_aniso_label
_atom_site_aniso_U_11
_atom_site_aniso_U_22
_atom_site_aniso_U_33
_atom_site_aniso_U_12
_atom_site_aniso_U_13
_atom_site_aniso_U_23
Ti1 0.0298(3) 0.0255(3) 0.0376(4) -0.0091(2) -0.0103(2) 0.0047(2)
Br1 0.0938(7) 0.0526(8) 0.100(2) -0.0065(5) -0.0161(8) 0.0396(9)
Br1' 0.1047(16) 0.105(4) 0.098(4) 0.0016(18) -0.0176(18) 0.061(4)
N1 0.054(3) 0.056(3) 0.031(2) -0.018(3) -0.016(2) 0.021(2)
N2 0.074(3) 0.051(3) 0.048(3) -0.017(2) -0.021(2) 0.005(2)
N1' 0.044(7) 0.054(8) 0.030(8) -0.016(6) -0.024(6) 0.031(6)
N2' 0.067(9) 0.047(8) 0.053(10) -0.022(7) -0.014(6) 0.031(7)
O1 0.0329(12) 0.0343(13) 0.0490(14) -0.0048(10) -0.0052(10) 0.0098(10)
O2 0.0468(14) 0.0400(15) 0.0726(19) 0.0038(12) -0.0032(13) 0.0058(13)
O3 0.0410(12) 0.0357(13) 0.0367(13) -0.0079(10) -0.0038(10) 0.0039(10)
C1 0.0298(17) 0.0336(19) 0.050(2) -0.0084(15) -0.0129(15) 0.0052(16)
C2 0.0412(18) 0.0292(17) 0.046(2) -0.0126(15) -0.0209(15) 0.0076(14)
C3 0.0481(19) 0.0361(19) 0.0363(19) -0.0198(16) -0.0164(15) 0.0096(15)
C4 0.062(2) 0.059(2) 0.039(2) -0.025(2) -0.0103(18) 0.0048(18)
C5 0.094(3) 0.084(3) 0.042(2) -0.059(3) -0.031(2) 0.031(2)
C6 0.071(3) 0.047(2) 0.065(3) -0.032(2) -0.041(2) 0.024(2)
C7 0.054(2) 0.036(2) 0.061(3) -0.0180(17) -0.0297(19) 0.0154(17)
C8 0.064(3) 0.046(3) 0.108(4) -0.017(2) -0.023(3) 0.038(3)
C9 0.073(3) 0.079(3) 0.055(3) -0.032(2) -0.027(2) 0.029(2)
C10 0.074(3) 0.052(3) 0.067(3) -0.029(2) -0.003(2) 0.005(2)
C11 0.056(2) 0.056(3) 0.064(3) -0.006(2) -0.002(2) 0.027(2)
C12 0.085(3) 0.095(4) 0.067(3) -0.008(3) -0.033(3) 0.004(3)
C13 0.092(4) 0.064(3) 0.127(5) -0.012(3) -0.049(4) -0.013(3)
C14 0.051(2) 0.0274(18) 0.061(3) -0.0147(16) -0.0152(18) -0.0027(16)
C15 0.046(2) 0.035(2) 0.072(3) -0.0178(17) -0.028(2) -0.0006(18)
C16 0.046(2) 0.043(2) 0.075(3) -0.0253(18) -0.007(2) 0.0018(19)
C17 0.083(3) 0.041(2) 0.056(2) -0.034(2) -0.023(2) 0.0190(18)
C18 0.054(2) 0.0264(18) 0.075(3) -0.0111(17) -0.030(2) 0.0087(18)
C19 0.086(3) 0.066(3) 0.077(3) -0.025(3) 0.001(3) -0.027(2)
C20 0.0356(18) 0.050(2) 0.051(2) -0.0253(17) -0.0131(16) 0.0039(17)
C21 0.046(2) 0.036(2) 0.080(3) -0.0208(17) -0.015(2) -0.0080(19)
C22 0.063(3) 0.092(4) 0.050(3) -0.047(3) 0.000(2) -0.030(2)
C23 0.085(3) 0.091(4) 0.049(3) -0.056(3) -0.037(2) 0.022(2)
C24 0.048(2) 0.053(2) 0.068(3) -0.0244(18) -0.033(2) 0.0121(19)
C25 0.059(3) 0.101(4) 0.070(3) -0.050(3) -0.007(2) 0.017(3)

loop_
_atom_type_symbol
_atom_type_description
_atom_type_scat_dispersion_real
_atom_type_scat_dispersion_imag
_atom_type_scat_source
C C 0.0033 0.0016 'International Tables Vol C Tables 4.2.6.8 and 6.1.1.4'
H H 0.0000 0.0000 'International Tables Vol C Tables 4.2.6.8 and 6.1.1.4'
N N 0.0061 0.0033 'International Tables Vol C Tables 4.2.6.8 and 6.1.1.4'
O O 0.0106 0.0060 'International Tables Vol C Tables 4.2.6.8 and 6.1.1.4'
Ti Ti 0.2776 0.4457 'International Tables Vol C Tables 4.2.6.8 and 6.1.1.4'
Br Br -0.2901 2.4595 'International Tables Vol C Tables 4.2.6.8 and 6.1.1.4'

loop_
_geom_angle_atom_site_label_1
_geom_angle_atom_site_label_2
_geom_angle_atom_site_label_3
_geom_angle
O3 Ti1 O1 87.36(9)
O3 Ti1 C22 124.83(14)
O1 Ti1 C22 83.00(14)
O3 Ti1 C23 135.76(13)
O1 Ti1 C23 113.92(14)
C22 Ti1 C23 33.91(15)
O3 Ti1 C17 135.18(12)
O1 Ti1 C17 106.23(13)
C22 Ti1 C17 99.47(16)
C23 Ti1 C17 77.82(15)
O3 Ti1 C24 104.26(12)
O1 Ti1 C24 137.55(12)
C22 Ti1 C24 56.63(15)
C23 Ti1 C24 34.37(14)
C17 Ti1 C24 93.93(14)
O3 Ti1 C18 109.43(12)
O1 Ti1 C18 135.81(12)
C22 Ti1 C18 114.98(16)
C23 Ti1 C18 82.58(15)
C17 Ti1 C18 34.43(13)
C24 Ti1 C18 79.07(13)
O3 Ti1 C16 114.12(13)
O1 Ti1 C16 79.39(12)
C22 Ti1 C16 117.05(15)
C23 Ti1 C16 107.92(15)
C17 Ti1 C16 34.20(13)
C24 Ti1 C16 128.11(14)
C18 Ti1 C16 56.42(13)
O3 Ti1 C15 82.02(12)
O1 Ti1 C15 87.61(11)
C22 Ti1 C15 150.82(15)
C23 Ti1 C15 134.13(15)
C17 Ti1 C15 56.90(14)
C24 Ti1 C15 133.95(13)
C18 Ti1 C15 56.52(12)
C16 Ti1 C15 33.79(13)
O3 Ti1 C21 90.33(13)
O1 Ti1 C21 83.41(11)
C22 Ti1 C21 34.68(14)
C23 Ti1 C21 56.83(15)
C17 Ti1 C21 132.85(15)
C24 Ti1 C21 56.35(13)
C18 Ti1 C21 134.74(13)
C16 Ti1 C21 149.10(14)
C15 Ti1 C21 168.47(13)
O3 Ti1 C14 79.19(12)
O1 Ti1 C14 120.96(11)
C22 Ti1 C14 148.84(16)
C23 Ti1 C14 115.41(15)
C17 Ti1 C14 56.98(14)
C24 Ti1 C14 101.40(13)
C18 Ti1 C14 34.07(12)
C16 Ti1 C14 56.20(13)
C15 Ti1 C14 33.91(12)
C21 Ti1 C14 152.48(13)
O3 Ti1 C20 79.65(11)
O1 Ti1 C20 114.25(11)
C22 Ti1 C20 56.39(13)
C23 Ti1 C20 56.47(14)
C17 Ti1 C20 127.68(13)
C24 Ti1 C20 33.81(12)
C18 Ti1 C20 108.97(12)
C16 Ti1 C20 161.88(13)
C15 Ti1 C20 150.52(13)
C21 Ti1 C20 33.43(12)
C14 Ti1 C20 119.08(12)
N2 N1 C6 109.9(4)
N1 N2 C8 104.4(4)
N2' N1' C6 108.7(9)
N1' N2' C8 105.5(9)
C1 O1 Ti1 129.3(2)
C3 O3 Ti1 128.4(2)
O2 C1 O1 121.8(3)
O2 C1 C2 121.3(3)
O1 C1 C2 116.8(3)
C7 C2 C3 118.3(3)
C7 C2 C1 117.3(3)
C3 C2 C1 124.4(3)
O3 C3 C4 118.7(3)
O3 C3 C2 122.7(3)
C4 C3 C2 118.6(3)
C5 C4 C3 120.4(4)
C5 C4 H4 119.8
C3 C4 H4 119.8
C6 C5 C4 120.4(4)
C6 C5 H5 119.8
C4 C5 H5 119.8
C7 C6 C5 119.5(3)
C7 C6 N1' 147.4(7)
C5 C6 N1' 93.1(6)
C7 C6 N1 111.3(4)
C5 C6 N1 129.0(4)
N1' C6 N1 36.4(6)
C6 C7 C2 122.9(4)
C6 C7 H7 118.6
C2 C7 H7 118.6
C13 C8 C9 118.9(4)
C13 C8 N2 111.8(5)
C9 C8 N2 128.8(4)
C13 C8 N2' 150.7(8)
C9 C8 N2' 88.2(7)
N2 C8 N2' 44.5(6)
C8 C9 C10 119.8(4)
C8 C9 H9 120.1
C10 C9 H9 120.1
C11 C10 C9 118.5(4)
C11 C10 H10 120.8
C9 C10 H10 120.8
C12 C11 C10 121.9(4)
C12 C11 Br1' 100.9(7)
C10 C11 Br1' 137.0(7)
C12 C11 Br1 125.0(4)
C10 C11 Br1 113.1(4)
Br1' C11 Br1 24.5(4)
C11 C12 C13 120.3(5)
C11 C12 H12 119.8
C13 C12 H12 119.8
C12 C13 C8 120.5(5)
C12 C13 H13 119.8
C8 C13 H13 119.8
C15 C14 C18 106.9(3)
C15 C14 C19 126.0(4)
C18 C14 C19 127.1(4)
C15 C14 Ti1 71.89(19)
C18 C14 Ti1 71.20(19)
C19 C14 Ti1 121.4(3)
C16 C15 C14 108.3(3)
C16 C15 Ti1 72.8(2)
C14 C15 Ti1 74.20(19)
C16 C15 H15 125.8
C14 C15 H15 125.8
Ti1 C15 H15 119.0
C15 C16 C17 108.9(3)
C15 C16 Ti1 73.4(2)
C17 C16 Ti1 72.1(2)
C15 C16 H16 125.5
C17 C16 H16 125.5
Ti1 C16 H16 120.7
C16 C17 C18 107.0(4)
C16 C17 Ti1 73.7(2)
C18 C17 Ti1 73.2(2)
C16 C17 H17 126.5
C18 C17 H17 126.5
Ti1 C17 H17 118.6
C17 C18 C14 108.8(3)
C17 C18 Ti1 72.3(2)
C14 C18 Ti1 74.73(19)
C17 C18 H18 125.6
C14 C18 H18 125.6
Ti1 C18 H18 119.1
C14 C19 H19A 109.5
C14 C19 H19B 109.5
H19A C19 H19B 109.5
C14 C19 H19C 109.5
H19A C19 H19C 109.5
H19B C19 H19C 109.5
C21 C20 C24 107.5(3)
C21 C20 C25 126.9(4)
C24 C20 C25 125.6(4)
C21 C20 Ti1 71.73(19)
C24 C20 Ti1 70.30(18)
C25 C20 Ti1 123.5(2)
C20 C21 C22 107.5(4)
C20 C21 Ti1 74.85(19)
C22 C21 Ti1 71.0(2)
C20 C21 H21 126.2
C22 C21 H21 126.2
Ti1 C21 H21 119.8
C23 C22 C21 108.4(4)
C23 C22 Ti1 73.2(2)
C21 C22 Ti1 74.4(2)
C23 C22 H22 125.8
C21 C22 H22 125.8
Ti1 C22 H22 118.5
C22 C23 C24 107.9(4)
C22 C23 Ti1 72.9(2)
C24 C23 Ti1 73.1(2)
C22 C23 H23 126.1
C24 C23 H23 126.1
Ti1 C23 H23 119.8
C23 C24 C20 108.6(4)
C23 C24 Ti1 72.5(2)
C20 C24 Ti1 75.88(18)
C23 C24 H24 125.7
C20 C24 H24 125.7
Ti1 C24 H24 117.8
C20 C25 H25A 109.5
C20 C25 H25B 109.5
H25A C25 H25B 109.5
C20 C25 H25C 109.5
H25A C25 H25C 109.5
H25B C25 H25C 109.5

loop_
_geom_bond_atom_site_label_1
_geom_bond_atom_site_label_2
_geom_bond_distance
Ti1 O3 1.932(2)
Ti1 O1 1.949(2)
Ti1 C22 2.353(4)
Ti1 C23 2.357(4)
Ti1 C17 2.358(4)
Ti1 C24 2.365(3)
Ti1 C18 2.370(3)
Ti1 C16 2.378(4)
Ti1 C15 2.386(3)
Ti1 C21 2.397(3)
Ti1 C14 2.415(3)
Ti1 C20 2.436(3)
Br1 C11 1.927(4)
Br1' C11 1.882(5)
N1 N2 1.247(6)
N1 C6 1.493(5)
N2 C8 1.466(5)
N1' N2' 1.250(10)
N1' C6 1.461(8)
N2' C8 1.515(8)
O1 C1 1.306(4)
O2 C1 1.219(4)
O3 C3 1.329(4)
C1 C2 1.487(5)
C2 C7 1.402(4)
C2 C3 1.424(5)
C3 C4 1.410(5)
C4 C5 1.395(6)
C4 H4 0.93
C5 C6 1.395(6)
C5 H5 0.93
C6 C7 1.352(5)
C7 H7 0.93
C8 C13 1.374(7)
C8 C9 1.381(6)
C9 C10 1.384(6)
C9 H9 0.93
C10 C11 1.357(6)
C10 H10 0.93
C11 C12 1.336(7)
C12 C13 1.345(7)
C12 H12 0.93
C13 H13 0.93
C14 C15 1.400(5)
C14 C18 1.402(5)
C14 C19 1.498(6)
C15 C16 1.385(5)
C15 H15 0.93
C16 C17 1.393(5)
C16 H16 0.93
C17 C18 1.399(5)
C17 H17 0.93
C18 H18 0.93
C19 H19A 0.96
C19 H19B 0.96
C19 H19C 0.96
C20 C21 1.390(5)
C20 C24 1.398(5)
C20 C25 1.496(5)
C21 C22 1.416(6)
C21 H21 0.93
C22 C23 1.373(6)
C22 H22 0.93
C23 C24 1.395(6)
C23 H23 0.93
C24 H24 0.93
C25 H25A 0.96
C25 H25B 0.96
C25 H25C 0.96

loop_
_geom_torsion_atom_site_label_1
_geom_torsion_atom_site_label_2
_geom_torsion_atom_site_label_3
_geom_torsion_atom_site_label_4
_geom_torsion
C6 N1 N2 C8 176.1(4)
C6 N1' N2' C8 164.7(10)
O3 Ti1 O1 C1 38.4(3)
C22 Ti1 O1 C1 -87.1(3)
C23 Ti1 O1 C1 -101.4(3)
C17 Ti1 O1 C1 175.0(3)
C24 Ti1 O1 C1 -69.9(3)
C18 Ti1 O1 C1 153.9(3)
C16 Ti1 O1 C1 153.6(3)
C15 Ti1 O1 C1 120.5(3)
C21 Ti1 O1 C1 -52.2(3)
C14 Ti1 O1 C1 114.1(3)
C20 Ti1 O1 C1 -39.0(3)
O1 Ti1 O3 C3 -25.1(3)
C22 Ti1 O3 C3 54.5(3)
C23 Ti1 O3 C3 97.2(3)
C17 Ti1 O3 C3 -135.6(3)
C24 Ti1 O3 C3 113.5(3)
C18 Ti1 O3 C3 -163.2(2)
C16 Ti1 O3 C3 -102.2(3)
C15 Ti1 O3 C3 -113.0(3)
C21 Ti1 O3 C3 58.3(3)
C14 Ti1 O3 C3 -147.3(3)
C20 Ti1 O3 C3 90.2(3)
Ti1 O1 C1 O2 147.6(3)
Ti1 O1 C1 C2 -35.2(4)
O2 C1 C2 C7 6.4(5)
O1 C1 C2 C7 -170.8(3)
O2 C1 C2 C3 -174.4(3)
O1 C1 C2 C3 8.4(5)
Ti1 O3 C3 C4 -168.0(2)
Ti1 O3 C3 C2 12.1(4)
C7 C2 C3 O3 -178.2(3)
C1 C2 C3 O3 2.6(5)
C7 C2 C3 C4 1.8(5)
C1 C2 C3 C4 -177.4(3)
O3 C3 C4 C5 179.7(3)
C2 C3 C4 C5 -0.3(5)
C3 C4 C5 C6 -0.7(5)
C4 C5 C6 C7 0.2(6)
C4 C5 C6 N1' 179.8(7)
C4 C5 C6 N1 -173.3(4)
N2' N1' C6 C7 -22(2)
N2' N1' C6 C5 158.5(12)
N2' N1' C6 N1 -12.5(10)
N2 N1 C6 C7 161.6(4)
N2 N1 C6 C5 -24.4(6)
N2 N1 C6 N1' -12.8(10)
C5 C6 C7 C2 1.4(5)
N1' C6 C7 C2 -177.9(11)
N1 C6 C7 C2 176.0(3)
C3 C2 C7 C6 -2.4(5)
C1 C2 C7 C6 176.9(3)
N1 N2 C8 C13 145.4(5)
N1 N2 C8 C9 -42.2(6)
N1 N2 C8 N2' -13.4(11)
N1' N2' C8 C13 -50(2)
N1' N2' C8 C9 151.6(13)
N1' N2' C8 N2 -6.3(8)
C13 C8 C9 C10 -1.6(7)
N2 C8 C9 C10 -173.6(4)
N2' C8 C9 C10 166.7(8)
C8 C9 C10 C11 -1.4(6)
C9 C10 C11 C12 2.6(7)
C9 C10 C11 Br1' 176.3(4)
C9 C10 C11 Br1 -177.4(3)
C10 C11 C12 C13 -0.7(8)
Br1' C11 C12 C13 -176.3(5)
Br1 C11 C12 C13 179.4(4)
C11 C12 C13 C8 -2.5(8)
C9 C8 C13 C12 3.6(8)
N2 C8 C13 C12 176.9(5)
N2' C8 C13 C12 -151.9(14)
O3 Ti1 C14 C15 91.8(2)
O1 Ti1 C14 C15 11.5(3)
C22 Ti1 C14 C15 -124.3(3)
C23 Ti1 C14 C15 -132.5(2)
C17 Ti1 C14 C15 -78.4(3)
C24 Ti1 C14 C15 -165.7(2)
C18 Ti1 C14 C15 -115.8(3)
C16 Ti1 C14 C15 -37.2(2)
C21 Ti1 C14 C15 161.1(3)
C20 Ti1 C14 C15 163.4(2)
O3 Ti1 C14 C18 -152.5(2)
O1 Ti1 C14 C18 127.3(2)
C22 Ti1 C14 C18 -8.6(4)
C23 Ti1 C14 C18 -16.7(3)
C17 Ti1 C14 C18 37.3(2)
C24 Ti1 C14 C18 -49.9(2)
C16 Ti1 C14 C18 78.6(2)
C15 Ti1 C14 C18 115.8(3)
C21 Ti1 C14 C18 -83.2(4)
C20 Ti1 C14 C18 -80.9(2)
O3 Ti1 C14 C19 -29.9(3)
O1 Ti1 C14 C19 -110.2(3)
C22 Ti1 C14 C19 114.0(4)
C23 Ti1 C14 C19 105.9(3)
C17 Ti1 C14 C19 159.9(4)
C24 Ti1 C14 C19 72.6(3)
C18 Ti1 C14 C19 122.6(4)
C16 Ti1 C14 C19 -158.9(4)
C15 Ti1 C14 C19 -121.7(4)
C21 Ti1 C14 C19 39.4(5)
C20 Ti1 C14 C19 41.7(4)
C18 C14 C15 C16 2.3(4)
C19 C14 C15 C16 -178.6(3)
Ti1 C14 C15 C16 65.3(2)
C18 C14 C15 Ti1 -63.0(2)
C19 C14 C15 Ti1 116.1(4)
O3 Ti1 C15 C16 162.1(2)
O1 Ti1 C15 C16 74.4(2)
C22 Ti1 C15 C16 3.4(4)
C23 Ti1 C15 C16 -47.3(3)
C17 Ti1 C15 C16 -36.8(2)
C24 Ti1 C15 C16 -95.8(3)
C18 Ti1 C15 C16 -78.2(2)
C21 Ti1 C15 C16 113.2(7)
C14 Ti1 C15 C16 -115.5(3)
C20 Ti1 C15 C16 -146.0(3)
O3 Ti1 C15 C14 -82.5(2)
O1 Ti1 C15 C14 -170.1(2)
C22 Ti1 C15 C14 118.8(3)
C23 Ti1 C15 C14 68.2(3)
C17 Ti1 C15 C14 78.7(3)
C24 Ti1 C15 C14 19.7(3)
C18 Ti1 C15 C14 37.2(2)
C16 Ti1 C15 C14 115.5(3)
C21 Ti1 C15 C14 -131.3(6)
C20 Ti1 C15 C14 -30.6(4)
C14 C15 C16 C17 -2.4(4)
Ti1 C15 C16 C17 63.8(3)
C14 C15 C16 Ti1 -66.2(2)
O3 Ti1 C16 C15 -19.5(2)
O1 Ti1 C16 C15 -101.7(2)
C22 Ti1 C16 C15 -178.2(2)
C23 Ti1 C16 C15 146.4(2)
C17 Ti1 C16 C15 116.9(3)
C24 Ti1 C16 C15 114.4(2)
C18 Ti1 C16 C15 78.5(2)
C21 Ti1 C16 C15 -159.0(2)
C14 Ti1 C16 C15 37.3(2)
C20 Ti1 C16 C15 117.8(4)
O3 Ti1 C16 C17 -136.4(2)
O1 Ti1 C16 C17 141.4(3)
C22 Ti1 C16 C17 65.0(3)
C23 Ti1 C16 C17 29.5(3)
C24 Ti1 C16 C17 -2.4(3)
C18 Ti1 C16 C17 -38.3(2)
C15 Ti1 C16 C17 -116.9(3)
C21 Ti1 C16 C17 84.1(3)
C14 Ti1 C16 C17 -79.5(3)
C20 Ti1 C16 C17 1.0(6)
C15 C16 C17 C18 1.5(4)
Ti1 C16 C17 C18 66.2(2)
C15 C16 C17 Ti1 -64.7(3)
O3 Ti1 C17 C16 63.3(3)
O1 Ti1 C17 C16 -39.7(3)
C22 Ti1 C17 C16 -125.1(3)
C23 Ti1 C17 C16 -151.4(3)
C24 Ti1 C17 C16 178.1(3)
C18 Ti1 C17 C16 114.0(3)
C15 Ti1 C17 C16 36.3(2)
C21 Ti1 C17 C16 -135.8(2)
C14 Ti1 C17 C16 77.1(3)
C20 Ti1 C17 C16 -179.6(2)
O3 Ti1 C17 C18 -50.7(3)
O1 Ti1 C17 C18 -153.7(2)
C22 Ti1 C17 C18 120.9(2)
C23 Ti1 C17 C18 94.7(2)
C24 Ti1 C17 C18 64.1(2)
C16 Ti1 C17 C18 -114.0(3)
C15 Ti1 C17 C18 -77.7(2)
C21 Ti1 C17 C18 110.2(2)
C14 Ti1 C17 C18 -36.9(2)
C20 Ti1 C17 C18 66.4(3)
C16 C17 C18 C14 -0.1(4)
Ti1 C17 C18 C14 66.4(2)
C16 C17 C18 Ti1 -66.5(2)
C15 C14 C18 C17 -1.4(4)
C19 C14 C18 C17 179.6(4)
Ti1 C14 C18 C17 -64.9(2)
C15 C14 C18 Ti1 63.5(2)
C19 C14 C18 Ti1 -115.6(4)
O3 Ti1 C18 C17 144.7(2)
O1 Ti1 C18 C17 37.7(3)
C22 Ti1 C18 C17 -69.0(2)
C23 Ti1 C18 C17 -79.3(2)
C24 Ti1 C18 C17 -113.9(2)
C16 Ti1 C18 C17 38.1(2)
C15 Ti1 C18 C17 78.9(2)
C21 Ti1 C18 C17 -104.3(3)
C14 Ti1 C18 C17 115.9(3)
C20 Ti1 C18 C17 -129.9(2)
O3 Ti1 C18 C14 28.8(2)
O1 Ti1 C18 C14 -78.3(3)
C22 Ti1 C18 C14 175.1(2)
C23 Ti1 C18 C14 164.8(2)
C17 Ti1 C18 C14 -115.9(3)
C24 Ti1 C18 C14 130.2(2)
C16 Ti1 C18 C14 -77.9(2)
C15 Ti1 C18 C14 -37.0(2)
C21 Ti1 C18 C14 139.8(2)
C20 Ti1 C18 C14 114.2(2)
O3 Ti1 C20 C21 -106.7(2)
O1 Ti1 C20 C21 -24.4(3)
C22 Ti1 C20 C21 38.2(3)
C23 Ti1 C20 C21 79.2(3)
C17 Ti1 C20 C21 112.9(3)
C24 Ti1 C20 C21 117.0(3)
C18 Ti1 C20 C21 146.1(2)
C16 Ti1 C20 C21 112.2(5)
C15 Ti1 C20 C21 -159.1(3)
C14 Ti1 C20 C21 -178.1(2)
O3 Ti1 C20 C24 136.3(2)
O1 Ti1 C20 C24 -141.4(2)
C22 Ti1 C20 C24 -78.8(3)
C23 Ti1 C20 C24 -37.8(2)
C17 Ti1 C20 C24 -4.1(3)
C18 Ti1 C20 C24 29.1(3)
C16 Ti1 C20 C24 -4.8(5)
C15 Ti1 C20 C24 83.9(3)
C21 Ti1 C20 C24 -117.0(3)
C14 Ti1 C20 C24 64.9(3)
O3 Ti1 C20 C25 16.0(3)
O1 Ti1 C20 C25 98.3(3)
C22 Ti1 C20 C25 161.0(4)
C23 Ti1 C20 C25 -158.1(4)
C17 Ti1 C20 C25 -124.3(3)
C24 Ti1 C20 C25 -120.3(4)
C18 Ti1 C20 C25 -91.1(3)
C16 Ti1 C20 C25 -125.0(5)
C15 Ti1 C20 C25 -36.4(5)
C21 Ti1 C20 C25 122.7(4)
C14 Ti1 C20 C25 -55.3(4)
C24 C20 C21 C22 -2.3(4)
C25 C20 C21 C22 177.5(3)
Ti1 C20 C21 C22 -63.9(2)
C24 C20 C21 Ti1 61.6(2)
C25 C20 C21 Ti1 -118.6(4)
O3 Ti1 C21 C20 70.4(2)
O1 Ti1 C21 C20 157.7(2)
C22 Ti1 C21 C20 -115.1(4)
C23 Ti1 C21 C20 -78.0(3)
C17 Ti1 C21 C20 -96.2(3)
C24 Ti1 C21 C20 -36.6(2)
C18 Ti1 C21 C20 -47.9(3)
C16 Ti1 C21 C20 -145.9(3)
C15 Ti1 C21 C20 118.7(7)
C14 Ti1 C21 C20 3.7(4)
O3 Ti1 C21 C22 -174.5(3)
O1 Ti1 C21 C22 -87.2(3)
C23 Ti1 C21 C22 37.1(2)
C17 Ti1 C21 C22 18.8(3)
C24 Ti1 C21 C22 78.5(3)
C18 Ti1 C21 C22 67.2(3)
C16 Ti1 C21 C22 -30.8(4)
C15 Ti1 C21 C22 -126.3(7)
C14 Ti1 C21 C22 118.7(3)
C20 Ti1 C21 C22 115.1(4)
C20 C21 C22 C23 0.6(4)
Ti1 C21 C22 C23 -65.8(3)
C20 C21 C22 Ti1 66.5(2)
O3 Ti1 C22 C23 122.0(3)
O1 Ti1 C22 C23 -156.2(3)
C17 Ti1 C22 C23 -50.8(3)
C24 Ti1 C22 C23 37.6(2)
C18 Ti1 C22 C23 -18.5(3)
C16 Ti1 C22 C23 -81.9(3)
C15 Ti1 C22 C23 -84.0(4)
C21 Ti1 C22 C23 115.3(4)
C14 Ti1 C22 C23 -13.2(4)
C20 Ti1 C22 C23 78.5(3)
O3 Ti1 C22 C21 6.7(3)
O1 Ti1 C22 C21 88.5(2)
C23 Ti1 C22 C21 -115.3(4)
C17 Ti1 C22 C21 -166.1(2)
C24 Ti1 C22 C21 -77.6(2)
C18 Ti1 C22 C21 -133.8(2)
C16 Ti1 C22 C21 162.8(2)
C15 Ti1 C22 C21 160.7(2)
C14 Ti1 C22 C21 -128.5(3)
C20 Ti1 C22 C21 -36.8(2)
C21 C22 C23 C24 1.3(4)
Ti1 C22 C23 C24 -65.3(3)
C21 C22 C23 Ti1 66.6(3)
O3 Ti1 C23 C22 -86.5(3)
O1 Ti1 C23 C22 26.0(3)
C17 Ti1 C23 C22 128.5(3)
C24 Ti1 C23 C22 -115.4(4)
C18 Ti1 C23 C22 163.1(3)
C16 Ti1 C23 C22 112.1(3)
C15 Ti1 C23 C22 137.5(3)
C21 Ti1 C23 C22 -37.9(2)
C14 Ti1 C23 C22 172.5(2)
C20 Ti1 C23 C22 -78.2(3)
O3 Ti1 C23 C24 28.8(3)
O1 Ti1 C23 C24 141.4(2)
C22 Ti1 C23 C24 115.4(4)
C17 Ti1 C23 C24 -116.1(3)
C18 Ti1 C23 C24 -81.5(3)
C16 Ti1 C23 C24 -132.5(2)
C15 Ti1 C23 C24 -107.1(3)
C21 Ti1 C23 C24 77.5(3)
C14 Ti1 C23 C24 -72.1(3)
C20 Ti1 C23 C24 37.2(2)
C22 C23 C24 C20 -2.8(4)
Ti1 C23 C24 C20 -67.9(2)
C22 C23 C24 Ti1 65.1(3)
C21 C20 C24 C23 3.2(4)
C25 C20 C24 C23 -176.6(3)
Ti1 C20 C24 C23 65.7(2)
C21 C20 C24 Ti1 -62.5(2)
C25 C20 C24 Ti1 117.7(3)
O3 Ti1 C24 C23 -159.7(2)
O1 Ti1 C24 C23 -57.7(3)
C22 Ti1 C24 C23 -37.1(3)
C17 Ti1 C24 C23 61.6(3)
C18 Ti1 C24 C23 92.8(3)
C16 Ti1 C24 C23 63.0(3)
C15 Ti1 C24 C23 107.7(3)
C21 Ti1 C24 C23 -79.0(3)
C14 Ti1 C24 C23 118.7(3)
C20 Ti1 C24 C23 -115.1(4)
O3 Ti1 C24 C20 -44.6(2)
O1 Ti1 C24 C20 57.4(3)
C22 Ti1 C24 C20 78.0(3)
C23 Ti1 C24 C20 115.1(4)
C17 Ti1 C24 C20 176.8(2)
C18 Ti1 C24 C20 -152.0(3)
C16 Ti1 C24 C20 178.1(2)
C15 Ti1 C24 C20 -137.2(2)
C21 Ti1 C24 C20 36.1(2)
C14 Ti1 C24 C20 -126.2(2)
